data_1503486
loop_
_publ_author_name
'Lehnherr, Dan'
'Hallani, Rawad'
'McDonald, Robert'
'Anthony, John E.'
'Tykwinski, Rik R.'

_publ_section_title
;
 Synthesis and properties of isomerically pure anthrabisbenzothiophenes.
;
_journal_issue 1
_journal_name_full 'Organic letters'
_journal_page_first 62
_journal_page_last 65
_journal_paper_doi 10.1021/ol202843x
_journal_volume 14
_journal_year 2012
_chemical_formula_moiety 'C54 H66 S2 Si2'
_chemical_formula_sum 'C54 H66 S2 Si2'
_chemical_formula_weight 835.37
_chemical_name_systematic
; 
 ? 
;
_space_group_IT_number 2
_symmetry_cell_setting triclinic
_symmetry_space_group_name_Hall '-P 1'
_symmetry_space_group_name_H-M 'P -1'
_atom_sites_solution_hydrogens geom
_atom_sites_solution_primary direct
_atom_sites_solution_secondary difmap
_audit_creation_method SHELXL-97
_cell_angle_alpha 88.4584(13)
_cell_angle_beta 85.4059(14)
_cell_angle_gamma 89.7663(13)
_cell_formula_units_Z 4
_cell_length_a 11.1453(11)
_cell_length_b 16.4944(16)
_cell_length_c 26.181(3)
_cell_measurement_reflns_used 9974
_cell_measurement_temperature 173(2)
_cell_measurement_theta_max 24.29
_cell_measurement_theta_min 2.21
_cell_volume 4795.8(9)
_computing_cell_refinement 'Bruker SAINT'
_computing_data_collection 'Bruker APEX2'
_computing_data_reduction 'Bruker SAINT'
_computing_molecular_graphics 'Bruker SHELXTL'
_computing_publication_material 'Bruker SHELXTL'
_computing_structure_refinement 'SHELXL-97 (Sheldrick, 2008)'
_computing_structure_solution 'SHELXD (Schneider & Sheldrick, 2002)'
_diffrn_ambient_temperature 173(2)
_diffrn_measured_fraction_theta_full 0.993
_diffrn_measured_fraction_theta_max 0.993
_diffrn_measurement_device_type 'Bruker APEX-II CCD'
_diffrn_measurement_method '\w scans'
_diffrn_radiation_monochromator graphite
_diffrn_radiation_source 'fine-focus sealed tube'
_diffrn_radiation_type MoK\a
_diffrn_radiation_wavelength 0.71073
_diffrn_reflns_av_R_equivalents 0.0000
_diffrn_reflns_av_sigmaI/netI 0.0671
_diffrn_reflns_limit_h_max 13
_diffrn_reflns_limit_h_min -13
_diffrn_reflns_limit_k_max 20
_diffrn_reflns_limit_k_min -20
_diffrn_reflns_limit_l_max 32
_diffrn_reflns_limit_l_min 0
_diffrn_reflns_number 18532
_diffrn_reflns_theta_full 25.90
_diffrn_reflns_theta_max 25.90
_diffrn_reflns_theta_min 1.23
_exptl_absorpt_coefficient_mu 0.196
_exptl_absorpt_correction_T_max 0.9813
_exptl_absorpt_correction_T_min 0.8978
_exptl_absorpt_correction_type multi-scan
_exptl_absorpt_process_details 'TWINABS (Sheldrick, 2008)'
_exptl_crystal_colour pink
_exptl_crystal_density_diffrn 1.157
_exptl_crystal_density_method 'not measured'
_exptl_crystal_description rod
_exptl_crystal_F_000 1800
_exptl_crystal_size_max 0.56
_exptl_crystal_size_mid 0.13
_exptl_crystal_size_min 0.10
_refine_diff_density_max 0.598
_refine_diff_density_min -0.602
_refine_diff_density_rms 0.054
_refine_ls_extinction_method none
_refine_ls_goodness_of_fit_ref 1.019
_refine_ls_hydrogen_treatment constr
_refine_ls_matrix_type full
_refine_ls_number_parameters 1295
_refine_ls_number_reflns 18532
_refine_ls_number_restraints 51
_refine_ls_restrained_S_all 1.022
_refine_ls_R_factor_all 0.1007
_refine_ls_R_factor_gt 0.0599
_refine_ls_shift/su_max 0.002
_refine_ls_shift/su_mean 0.000
_refine_ls_structure_factor_coef Fsqd
_refine_ls_weighting_details 'calc w=1/[\s^2^(Fo^2^)+(0.0622P)^2^+2.7571P] where P=(Fo^2^+2Fc^2^)/3'
_refine_ls_weighting_scheme calc
_refine_ls_wR_factor_gt 0.1313
_refine_ls_wR_factor_ref 0.1527
_reflns_number_gt 12672
_reflns_number_total 18532
_reflns_threshold_expression I>2\s(I)
_cod_data_source_file ol202843x_si_001.cif
_cod_data_source_block 5b
_cod_depositor_comments
;
The following automatic conversions were performed:

'_symmetry_cell_setting' value 'Triclinic' changed to 'triclinic'
according to /home/saulius/struct/CIF-dictionaries/cif_core.dic
dictionary named 'cif_core.dic' version 2.4.1 from 2010-06-29.

Automatic conversion script
Id: cif_fix_values 1715 2011-07-08 13:25:40Z adriana 
;
_cod_original_cell_volume 4795.7(8)
_cod_database_code 1503486

loop_
_symmetry_equiv_pos_as_xyz
'x, y, z'
'-x, -y, -z'

loop_
_atom_site_label
_atom_site_type_symbol
_atom_site_fract_x
_atom_site_fract_y
_atom_site_fract_z
_atom_site_U_iso_or_equiv
_atom_site_adp_type
_atom_site_occupancy
_atom_site_symmetry_multiplicity
_atom_site_calc_flag
_atom_site_refinement_flags
_atom_site_disorder_assembly
_atom_site_disorder_group
S1A S -0.20777(7) -0.00578(5) 0.08152(3) 0.0356(2) Uani 1 1 d . . .
S2A S 0.64388(8) 0.09810(5) 0.21101(3) 0.0363(2) Uani 1 1 d . . .
Si1A Si 0.11581(8) -0.12441(6) 0.28027(3) 0.0345(2) Uani 1 1 d . . .
Si2A Si 0.37469(8) 0.31032(5) -0.07661(3) 0.0282(2) Uani 1 1 d . B .
C1A C 0.2211(3) 0.03976(17) 0.14500(11) 0.0264(6) Uani 1 1 d . . .
C2A C 0.1355(3) 0.05349(17) 0.10852(11) 0.0260(6) Uani 1 1 d . . .
C3A C 0.0190(3) 0.01778(18) 0.11517(12) 0.0301(7) Uani 1 1 d . . .
H3A H -0.0027 -0.0159 0.1444 0.036 Uiso 1 1 calc R . .
C4A C -0.0610(3) 0.03214(18) 0.07939(12) 0.0285(7) Uani 1 1 d . . .
C5A C -0.2341(3) 0.04646(19) 0.02449(12) 0.0321(7) Uani 1 1 d . . .
C6A C -0.3409(3) 0.0467(2) 0.00099(14) 0.0403(8) Uani 1 1 d . . .
H6A H -0.4085 0.0170 0.0158 0.048 Uiso 1 1 calc R . .
C7A C -0.3479(3) 0.0905(2) -0.04422(14) 0.0444(9) Uani 1 1 d . . .
H7A H -0.4207 0.0909 -0.0608 0.053 Uiso 1 1 calc R . .
C8A C -0.2492(3) 0.1342(2) -0.06572(14) 0.0410(8) Uani 1 1 d . . .
H8A H -0.2555 0.1643 -0.0968 0.049 Uiso 1 1 calc R . .
C9A C -0.1420(3) 0.1345(2) -0.04254(12) 0.0340(7) Uani 1 1 d . . .
H9A H -0.0748 0.1644 -0.0575 0.041 Uiso 1 1 calc R . .
C10A C -0.1343(3) 0.09014(18) 0.00329(12) 0.0297(7) Uani 1 1 d . . .
C11A C -0.0325(3) 0.08305(18) 0.03499(11) 0.0284(7) Uani 1 1 d . . .
C12A C 0.0794(3) 0.11729(17) 0.02770(11) 0.0255(6) Uani 1 1 d . . .
H12A H 0.0994 0.1503 -0.0020 0.031 Uiso 1 1 calc R . .
C13A C 0.1659(3) 0.10410(17) 0.06388(11) 0.0253(6) Uani 1 1 d . . .
C14A C 0.2822(3) 0.13937(17) 0.05663(11) 0.0246(6) Uani 1 1 d . . .
C15A C 0.3669(3) 0.12701(17) 0.09358(11) 0.0243(6) Uani 1 1 d . . .
C16A C 0.4828(3) 0.16334(18) 0.08767(11) 0.0274(7) Uani 1 1 d . . .
H16A H 0.5047 0.1959 0.0579 0.033 Uiso 1 1 calc R . .
C17A C 0.5632(3) 0.15227(18) 0.12401(11) 0.0264(6) Uani 1 1 d . . .
C18A C 0.6851(3) 0.18366(18) 0.12481(12) 0.0287(7) Uani 1 1 d . . .
C19A C 0.7510(3) 0.2304(2) 0.08771(13) 0.0345(7) Uani 1 1 d . . .
H19A H 0.7160 0.2473 0.0573 0.041 Uiso 1 1 calc R . .
C20A C 0.8676(3) 0.2521(2) 0.09519(14) 0.0409(8) Uani 1 1 d . . .
H20A H 0.9131 0.2838 0.0698 0.049 Uiso 1 1 calc R . .
C21A C 0.9188(3) 0.2278(2) 0.13988(14) 0.0430(9) Uani 1 1 d . . .
H21A H 0.9990 0.2435 0.1447 0.052 Uiso 1 1 calc R . .
C22A C 0.8557(3) 0.1816(2) 0.17711(14) 0.0400(8) Uani 1 1 d . . .
H22A H 0.8914 0.1650 0.2075 0.048 Uiso 1 1 calc R . .
C23A C 0.7385(3) 0.15952(19) 0.16948(12) 0.0321(7) Uani 1 1 d . . .
C24A C 0.5298(3) 0.10299(18) 0.16872(11) 0.0289(7) Uani 1 1 d . . .
C25A C 0.4209(3) 0.06571(18) 0.17578(11) 0.0279(7) Uani 1 1 d . . .
H25A H 0.4020 0.0323 0.2054 0.034 Uiso 1 1 calc R . .
C26A C 0.3354(3) 0.07691(17) 0.13864(11) 0.0247(6) Uani 1 1 d . . .
C27A C 0.1902(3) -0.01216(19) 0.18887(12) 0.0296(7) Uani 1 1 d . . .
C28A C 0.1635(3) -0.0566(2) 0.22520(12) 0.0326(7) Uani 1 1 d . . .
C29A C 0.1666(4) -0.2295(2) 0.26455(14) 0.0494(10) Uani 1 1 d . . .
H29A H 0.2470 -0.2376 0.2775 0.059 Uiso 1 1 calc R . .
H29B H 0.1110 -0.2678 0.2841 0.059 Uiso 1 1 calc R . .
C30A C 0.1753(4) -0.2537(2) 0.20847(16) 0.0612(12) Uani 1 1 d . . .
H30A H 0.2297 -0.2139 0.1887 0.073 Uiso 1 1 calc R . .
C31A C 0.0547(5) -0.2502(4) 0.18560(18) 0.0875(17) Uani 1 1 d . . .
H31A H 0.0647 -0.2668 0.1499 0.105 Uiso 1 1 calc R . .
H31B H 0.0233 -0.1946 0.1870 0.105 Uiso 1 1 calc R . .
H31C H -0.0019 -0.2868 0.2052 0.105 Uiso 1 1 calc R . .
C32A C 0.2323(6) -0.3380(3) 0.2022(2) 0.100(2) Uani 1 1 d . . .
H32A H 0.2360 -0.3524 0.1660 0.120 Uiso 1 1 calc R . .
H32B H 0.1835 -0.3779 0.2228 0.120 Uiso 1 1 calc R . .
H32C H 0.3139 -0.3374 0.2136 0.120 Uiso 1 1 calc R . .
C33A C 0.1829(3) -0.0901(3) 0.33905(13) 0.0482(10) Uani 1 1 d . . .
H33A H 0.1767 -0.0302 0.3394 0.058 Uiso 1 1 calc R . .
H33B H 0.1318 -0.1113 0.3691 0.058 Uiso 1 1 calc R . .
C34A C 0.3139(3) -0.1129(3) 0.34725(14) 0.0524(10) Uani 1 1 d . . .
H34A H 0.3198 -0.1734 0.3474 0.063 Uiso 1 1 calc R . .
C35A C 0.4017(4) -0.0803(3) 0.30444(17) 0.0646(12) Uani 1 1 d . . .
H35A H 0.4838 -0.0964 0.3113 0.077 Uiso 1 1 calc R . .
H35B H 0.3963 -0.0210 0.3026 0.077 Uiso 1 1 calc R . .
H35C H 0.3819 -0.1024 0.2718 0.077 Uiso 1 1 calc R . .
C36A C 0.3475(5) -0.0851(4) 0.39890(18) 0.100(2) Uani 1 1 d . . .
H36A H 0.4313 -0.1001 0.4034 0.120 Uiso 1 1 calc R . .
H36B H 0.2945 -0.1111 0.4261 0.120 Uiso 1 1 calc R . .
H36C H 0.3386 -0.0261 0.4005 0.120 Uiso 1 1 calc R . .
C37A C -0.0523(3) -0.1192(2) 0.29300(14) 0.0464(9) Uani 1 1 d . . .
H37A H -0.0880 -0.1293 0.2603 0.056 Uiso 1 1 calc R . .
H37B H -0.0771 -0.1647 0.3169 0.056 Uiso 1 1 calc R . .
C38A C -0.1093(4) -0.0422(3) 0.31483(17) 0.0608(12) Uani 1 1 d . . .
H38A H -0.0720 -0.0327 0.3476 0.073 Uiso 1 1 calc R . .
C39A C -0.2442(4) -0.0538(3) 0.3289(2) 0.0774(14) Uani 1 1 d . . .
H39A H -0.2787 -0.0035 0.3427 0.093 Uiso 1 1 calc R . .
H39B H -0.2563 -0.0978 0.3547 0.093 Uiso 1 1 calc R . .
H39C H -0.2838 -0.0676 0.2982 0.093 Uiso 1 1 calc R . .
C40A C -0.0882(4) 0.0311(3) 0.2829(2) 0.0868(16) Uani 1 1 d . . .
H40A H -0.0016 0.0380 0.2744 0.104 Uiso 1 1 calc R . .
H40B H -0.1202 0.0782 0.3016 0.104 Uiso 1 1 calc R . .
H40C H -0.1288 0.0263 0.2513 0.104 Uiso 1 1 calc R . .
C41A C 0.3136(3) 0.18956(18) 0.01190(11) 0.0262(6) Uani 1 1 d . . .
C42A C 0.3390(3) 0.23385(19) -0.02453(11) 0.0283(7) Uani 1 1 d . . .
C43A C 0.2810(3) 0.4033(2) -0.06358(14) 0.0443(9) Uani 1 1 d . . .
H43A H 0.2807 0.4139 -0.0265 0.053 Uiso 1 1 calc R . .
H43B H 0.3225 0.4496 -0.0822 0.053 Uiso 1 1 calc R . .
C44A C 0.1504(4) 0.4042(3) -0.07724(16) 0.0563(11) Uani 1 1 d . . .
H44A H 0.1507 0.3973 -0.1151 0.068 Uiso 1 1 calc R . .
C45A C 0.0925(5) 0.4856(3) -0.06479(19) 0.0816(16) Uani 1 1 d . . .
H45A H 0.0089 0.4856 -0.0739 0.098 Uiso 1 1 calc R . .
H45B H 0.1371 0.5288 -0.0844 0.098 Uiso 1 1 calc R . .
H45C H 0.0940 0.4950 -0.0280 0.098 Uiso 1 1 calc R . .
C46A C 0.0761(4) 0.3359(3) -0.05086(19) 0.0748(14) Uani 1 1 d . . .
H46A H -0.0065 0.3392 -0.0611 0.090 Uiso 1 1 calc R . .
H46B H 0.0754 0.3408 -0.0136 0.090 Uiso 1 1 calc R . .
H46C H 0.1115 0.2836 -0.0609 0.090 Uiso 1 1 calc R . .
C47A C 0.3367(3) 0.2668(2) -0.13841(13) 0.0434(9) Uani 1 1 d . . .
H47A H 0.2483 0.2704 -0.1398 0.052 Uiso 1 1 calc R . .
H47B H 0.3733 0.3021 -0.1666 0.052 Uiso 1 1 calc R . .
C48A C 0.3743(4) 0.1793(2) -0.14991(13) 0.0470(9) Uani 1 1 d . . .
H48A H 0.3551 0.1449 -0.1183 0.056 Uiso 1 1 calc R . .
C49A C 0.3028(5) 0.1475(3) -0.19238(18) 0.0795(15) Uani 1 1 d . . .
H49A H 0.3270 0.0916 -0.1996 0.095 Uiso 1 1 calc R . .
H49B H 0.3188 0.1816 -0.2234 0.095 Uiso 1 1 calc R . .
H49C H 0.2167 0.1491 -0.1815 0.095 Uiso 1 1 calc R . .
C50A C 0.5063(5) 0.1726(4) -0.1648(2) 0.0940(18) Uani 1 1 d . . .
H50A H 0.5269 0.1160 -0.1719 0.113 Uiso 1 1 calc R . .
H50B H 0.5515 0.1910 -0.1367 0.113 Uiso 1 1 calc R . .
H50C H 0.5269 0.2065 -0.1955 0.113 Uiso 1 1 calc R . .
C51A C 0.5379(3) 0.3383(2) -0.07648(13) 0.0430(9) Uani 1 1 d . . .
H51A H 0.5837 0.3022 -0.1006 0.052 Uiso 0.70 1 calc PR A 1
H51B H 0.5468 0.3941 -0.0911 0.052 Uiso 0.70 1 calc PR A 1
H51E H 0.5836 0.2874 -0.0718 0.052 Uiso 0.30 1 calc PR A 2
H51F H 0.5639 0.3606 -0.1111 0.052 Uiso 0.30 1 calc PR A 2
C52A C 0.6002(4) 0.3357(3) -0.02682(19) 0.0403(12) Uani 0.70 1 d P B 1
H52A H 0.6008 0.2775 -0.0150 0.048 Uiso 0.70 1 calc PR B 1
C52C C 0.5759(10) 0.3960(6) -0.0389(5) 0.037(3) Uani 0.30 1 d P B 2
H52C H 0.5426 0.4501 -0.0487 0.044 Uiso 0.30 1 calc PR B 2
C53A C 0.5375(4) 0.3818(2) 0.01641(15) 0.0533(10) Uani 1 1 d . . .
H53A H 0.4547 0.3621 0.0230 0.064 Uiso 0.70 1 calc PR B 1
H53B H 0.5364 0.4397 0.0070 0.064 Uiso 0.70 1 calc PR B 1
H53C H 0.5806 0.3736 0.0473 0.064 Uiso 0.70 1 calc PR B 1
H53G H 0.4498 0.3760 0.0208 0.064 Uiso 0.30 1 calc PR B 2
H53H H 0.5620 0.4278 0.0360 0.064 Uiso 0.30 1 calc PR B 2
H53I H 0.5755 0.3321 0.0288 0.064 Uiso 0.30 1 calc PR B 2
C54A C 0.7318(7) 0.3610(5) -0.0366(3) 0.0544(19) Uani 0.70 1 d P B 1
H54A H 0.7693 0.3614 -0.0040 0.065 Uiso 0.70 1 calc PR B 1
H54B H 0.7362 0.4153 -0.0527 0.065 Uiso 0.70 1 calc PR B 1
H54C H 0.7744 0.3224 -0.0595 0.065 Uiso 0.70 1 calc PR B 1
C54C C 0.7134(19) 0.4046(12) -0.0439(9) 0.076(6) Uani 0.30 1 d P B 2
H54G H 0.7376 0.4435 -0.0190 0.091 Uiso 0.30 1 calc PR B 2
H54H H 0.7400 0.4240 -0.0786 0.091 Uiso 0.30 1 calc PR B 2
H54I H 0.7504 0.3518 -0.0371 0.091 Uiso 0.30 1 calc PR B 2
S1B S -0.16551(12) 0.58356(7) 0.27608(4) 0.0611(3) Uani 1 1 d . . .
S2B S 0.68988(10) 0.48038(6) 0.40471(5) 0.0622(3) Uani 1 1 d . C .
Si1B Si 0.3708(4) 0.35708(17) 0.21704(12) 0.0354(7) Uani 0.60 1 d PD C 1
Si2B Si 0.1203(5) 0.7966(3) 0.5587(2) 0.0360(10) Uani 0.60 1 d PD D 1
Si1D Si 0.3661(5) 0.3333(3) 0.23067(17) 0.0346(10) Uani 0.40 1 d PD E 2
Si2D Si 0.0891(8) 0.7795(5) 0.5589(4) 0.0418(17) Uani 0.40 1 d PD D 2
C1B C 0.2595(4) 0.5284(2) 0.34209(16) 0.0534(11) Uani 1 1 d D . .
C2B C 0.1452(4) 0.5656(2) 0.34705(14) 0.0465(9) Uani 1 1 d . . .
C3B C 0.0589(4) 0.5525(2) 0.31175(14) 0.0504(10) Uani 1 1 d . . .
H3B H 0.0766 0.5172 0.2840 0.060 Uiso 1 1 calc R C .
C4B C -0.0500(4) 0.5904(2) 0.31723(13) 0.0459(9) Uani 1 1 d . . .
C5B C -0.2575(4) 0.6489(2) 0.31416(15) 0.0536(10) Uani 1 1 d . . .
C6B C -0.3740(5) 0.6723(3) 0.30534(18) 0.0684(13) Uani 1 1 d . . .
H6B H -0.4104 0.6551 0.2759 0.082 Uiso 1 1 calc R . .
C7B C -0.4355(5) 0.7212(3) 0.34073(19) 0.0705(13) Uani 1 1 d . . .
H7B H -0.5154 0.7377 0.3354 0.085 Uiso 1 1 calc R . .
C8B C -0.3836(4) 0.7467(2) 0.38362(18) 0.0627(12) Uani 1 1 d . . .
H8B H -0.4279 0.7800 0.4074 0.075 Uiso 1 1 calc R . .
C9B C -0.2668(4) 0.7236(2) 0.39200(15) 0.0524(10) Uani 1 1 d . . .
H9B H -0.2309 0.7412 0.4215 0.063 Uiso 1 1 calc R . .
C10B C -0.2026(4) 0.6746(2) 0.35712(14) 0.0466(9) Uani 1 1 d . . .
C11B C -0.0811(4) 0.6425(2) 0.35932(14) 0.0440(9) Uani 1 1 d . . .
C12B C 0.0015(3) 0.6553(2) 0.39409(14) 0.0434(9) Uani 1 1 d . . .
H12B H -0.0187 0.6899 0.4220 0.052 Uiso 1 1 calc R . .
C13B C 0.1170(3) 0.6182(2) 0.38945(14) 0.0443(9) Uani 1 1 d . . .
C14B C 0.2035(3) 0.6321(2) 0.42493(14) 0.0451(9) Uani 1 1 d . . .
C15B C 0.3187(3) 0.5953(2) 0.41890(15) 0.0459(9) Uani 1 1 d . . .
C16B C 0.4074(3) 0.6094(2) 0.45392(15) 0.0480(10) Uani 1 1 d . . .
H16B H 0.3893 0.6442 0.4819 0.058 Uiso 1 1 calc R . .
C17B C 0.5188(3) 0.5732(2) 0.44774(15) 0.0472(10) Uani 1 1 d . . .
C18B C 0.6212(3) 0.5801(2) 0.47871(15) 0.0488(10) Uani 1 1 d . . .
C19B C 0.6321(4) 0.6251(2) 0.52256(15) 0.0524(10) Uani 1 1 d . . .
H19B H 0.5659 0.6560 0.5365 0.063 Uiso 1 1 calc R C .
C20B C 0.7391(4) 0.6244(3) 0.54548(17) 0.0629(12) Uani 1 1 d . . .
H20B H 0.7468 0.6556 0.5750 0.075 Uiso 1 1 calc R . .
C21B C 0.8359(4) 0.5784(3) 0.52558(19) 0.0688(13) Uani 1 1 d . . .
H21B H 0.9090 0.5784 0.5419 0.083 Uiso 1 1 calc R C .
C22B C 0.8279(4) 0.5324(3) 0.48236(18) 0.0651(13) Uani 1 1 d . . .
H22B H 0.8941 0.5008 0.4689 0.078 Uiso 1 1 calc R . .
C23B C 0.7198(4) 0.5342(2) 0.45948(15) 0.0542(11) Uani 1 1 d . . .
C24B C 0.5440(4) 0.5208(2) 0.40524(16) 0.0518(11) Uani 1 1 d . C .
C25B C 0.4628(4) 0.5067(2) 0.37137(17) 0.0571(11) Uani 1 1 d . . .
H25B H 0.4829 0.4717 0.3437 0.068 Uiso 1 1 calc R C .
C26B C 0.3470(4) 0.5436(2) 0.37640(15) 0.0495(10) Uani 1 1 d . . .
C27B C 0.2786(9) 0.4805(5) 0.2956(2) 0.032(2) Uani 0.60 1 d PD C 1
C28B C 0.3099(10) 0.4343(5) 0.2622(3) 0.032(2) Uani 0.60 1 d PD C 1
C29B C 0.3287(5) 0.3807(4) 0.1513(2) 0.0380(14) Uani 0.60 1 d PD C 1
H29C H 0.3489 0.4382 0.1430 0.046 Uiso 0.60 1 calc PR C 1
H29D H 0.3798 0.3473 0.1273 0.046 Uiso 0.60 1 calc PR C 1
C30B C 0.1980(6) 0.3676(5) 0.1406(3) 0.040(2) Uani 0.60 1 d PD C 1
H30B H 0.1758 0.3112 0.1527 0.048 Uiso 0.60 1 calc PR C 1
C31B C 0.1113(7) 0.4250(5) 0.1691(4) 0.059(2) Uani 0.60 1 d PD C 1
H31D H 0.1224 0.4212 0.2058 0.070 Uiso 0.60 1 calc PR C 1
H31E H 0.0284 0.4102 0.1635 0.070 Uiso 0.60 1 calc PR C 1
H31F H 0.1270 0.4807 0.1564 0.070 Uiso 0.60 1 calc PR C 1
C32B C 0.179(3) 0.3738(18) 0.0837(5) 0.056(5) Uani 0.60 1 d PD C 1
H32D H 0.2261 0.3318 0.0655 0.067 Uiso 0.60 1 calc PR C 1
H32E H 0.2048 0.4274 0.0700 0.067 Uiso 0.60 1 calc PR C 1
H32F H 0.0933 0.3664 0.0789 0.067 Uiso 0.60 1 calc PR C 1
C33B C 0.5387(6) 0.3561(8) 0.2171(4) 0.040(3) Uani 0.60 1 d PD C 1
H33C H 0.5592 0.3574 0.2531 0.048 Uiso 0.60 1 calc PR C 1
H33D H 0.5682 0.3038 0.2032 0.048 Uiso 0.60 1 calc PR C 1
C34B C 0.6079(9) 0.4235(5) 0.1874(3) 0.039(2) Uani 0.60 1 d PD C 1
H34B H 0.5899 0.4207 0.1506 0.046 Uiso 0.60 1 calc PR C 1
C35B C 0.5747(9) 0.5081(6) 0.2058(5) 0.051(3) Uani 0.60 1 d PD C 1
H35D H 0.4882 0.5171 0.2038 0.062 Uiso 0.60 1 calc PR C 1
H35E H 0.6199 0.5486 0.1840 0.062 Uiso 0.60 1 calc PR C 1
H35F H 0.5947 0.5130 0.2413 0.062 Uiso 0.60 1 calc PR C 1
C36B C 0.7429(11) 0.4117(14) 0.1899(7) 0.070(6) Uani 0.60 1 d PD C 1
H36D H 0.7664 0.3581 0.1772 0.084 Uiso 0.60 1 calc PR C 1
H36E H 0.7631 0.4157 0.2255 0.084 Uiso 0.60 1 calc PR C 1
H36F H 0.7862 0.4537 0.1687 0.084 Uiso 0.60 1 calc PR C 1
C37B C 0.3018(6) 0.2577(3) 0.2391(2) 0.0472(16) Uani 0.60 1 d PD C 1
H37C H 0.2150 0.2616 0.2338 0.057 Uiso 0.60 1 calc PR C 1
H37D H 0.3362 0.2164 0.2154 0.057 Uiso 0.60 1 calc PR C 1
C38B C 0.3103(11) 0.2240(5) 0.2918(3) 0.093(4) Uani 0.60 1 d PD C 1
H38B H 0.3865 0.1946 0.2810 0.111 Uiso 0.60 1 calc PR C 1
C39B C 0.3668(12) 0.2620(7) 0.3333(4) 0.111(4) Uani 0.60 1 d PD C 1
H39D H 0.4135 0.3091 0.3197 0.133 Uiso 0.60 1 calc PR C 1
H39E H 0.4203 0.2229 0.3489 0.133 Uiso 0.60 1 calc PR C 1
H39F H 0.3045 0.2795 0.3592 0.133 Uiso 0.60 1 calc PR C 1
C40B C 0.2448(10) 0.1451(4) 0.3034(3) 0.099(3) Uani 0.60 1 d PD C 1
H40D H 0.2392 0.1160 0.2715 0.119 Uiso 0.60 1 calc PR C 1
H40E H 0.1637 0.1562 0.3189 0.119 Uiso 0.60 1 calc PR C 1
H40F H 0.2889 0.1118 0.3272 0.119 Uiso 0.60 1 calc PR C 1
C27D C 0.3005(14) 0.4624(6) 0.3089(3) 0.025(3) Uani 0.40 1 d PD E 2
C28D C 0.3250(15) 0.4137(6) 0.2766(3) 0.029(3) Uani 0.40 1 d PD E 2
C29D C 0.2555(8) 0.3239(5) 0.1812(3) 0.044(2) Uani 0.40 1 d PD E 2
H29E H 0.2792 0.2763 0.1604 0.053 Uiso 0.40 1 calc PR E 2
H29F H 0.1761 0.3115 0.1993 0.053 Uiso 0.40 1 calc PR E 2
C30D C 0.2391(14) 0.3951(5) 0.1446(4) 0.054(4) Uani 0.40 1 d PD E 2
H30C H 0.3203 0.4191 0.1352 0.065 Uiso 0.40 1 calc PR E 2
C31D C 0.1593(14) 0.4616(7) 0.1683(6) 0.074(5) Uani 0.40 1 d PD E 2
H31G H 0.1886 0.4765 0.2010 0.089 Uiso 0.40 1 calc PR E 2
H31H H 0.0764 0.4418 0.1740 0.089 Uiso 0.40 1 calc PR E 2
H31I H 0.1616 0.5092 0.1450 0.089 Uiso 0.40 1 calc PR E 2
C32D C 0.188(4) 0.370(2) 0.0953(8) 0.051(5) Uani 0.40 1 d PD E 2
H32G H 0.2467 0.3349 0.0762 0.061 Uiso 0.40 1 calc PR E 2
H32H H 0.1722 0.4180 0.0743 0.061 Uiso 0.40 1 calc PR E 2
H32I H 0.1132 0.3396 0.1035 0.061 Uiso 0.40 1 calc PR E 2
C33D C 0.5208(10) 0.3513(11) 0.1998(6) 0.046(4) Uani 0.40 1 d PD E 2
H33E H 0.5711 0.3052 0.2103 0.056 Uiso 0.40 1 calc PR E 2
H33F H 0.5154 0.3475 0.1623 0.056 Uiso 0.40 1 calc PR E 2
C34D C 0.5907(12) 0.4279(8) 0.2080(5) 0.041(3) Uani 0.40 1 d PD E 2
H34C H 0.5961 0.4335 0.2456 0.049 Uiso 0.40 1 calc PR E 2
C35D C 0.5316(16) 0.5041(9) 0.1874(7) 0.072(5) Uani 0.40 1 d PD E 2
H35G H 0.5809 0.5514 0.1935 0.087 Uiso 0.40 1 calc PR E 2
H35H H 0.4513 0.5104 0.2050 0.087 Uiso 0.40 1 calc PR E 2
H35I H 0.5247 0.4995 0.1506 0.087 Uiso 0.40 1 calc PR E 2
C36D C 0.7181(15) 0.4187(18) 0.1827(9) 0.058(7) Uani 0.40 1 d PD E 2
H36G H 0.7651 0.4670 0.1888 0.070 Uiso 0.40 1 calc PR E 2
H36H H 0.7146 0.4124 0.1457 0.070 Uiso 0.40 1 calc PR E 2
H36I H 0.7562 0.3707 0.1974 0.070 Uiso 0.40 1 calc PR E 2
C37D C 0.3627(9) 0.2355(4) 0.2677(3) 0.046(3) Uani 0.40 1 d PD E 2
H37E H 0.2785 0.2160 0.2702 0.055 Uiso 0.40 1 calc PR E 2
H37F H 0.4110 0.1963 0.2467 0.055 Uiso 0.40 1 calc PR E 2
C38D C 0.4047(9) 0.2300(5) 0.3204(3) 0.039(3) Uani 0.40 1 d PD E 2
H38C H 0.3481 0.2672 0.3401 0.047 Uiso 0.40 1 calc PR E 2
C39D C 0.5268(12) 0.2674(9) 0.3268(5) 0.111(4) Uani 0.40 1 d PD E 2
H39G H 0.5322 0.3205 0.3090 0.133 Uiso 0.40 1 calc PR E 2
H39H H 0.5904 0.2318 0.3120 0.133 Uiso 0.40 1 calc PR E 2
H39I H 0.5366 0.2739 0.3633 0.133 Uiso 0.40 1 calc PR E 2
C40D C 0.3868(11) 0.1504(6) 0.3498(4) 0.069(3) Uani 0.40 1 d PD E 2
H40G H 0.4054 0.1571 0.3854 0.083 Uiso 0.40 1 calc PR E 2
H40H H 0.4403 0.1092 0.3339 0.083 Uiso 0.40 1 calc PR E 2
H40I H 0.3029 0.1330 0.3491 0.083 Uiso 0.40 1 calc PR E 2
C41B C 0.1727(3) 0.6820(2) 0.46784(14) 0.0419(8) Uani 1 1 d . . .
C42B C 0.1442(3) 0.7244(2) 0.50384(14) 0.0443(9) Uani 1 1 d . D .
C43B C -0.0369(12) 0.8346(18) 0.5577(8) 0.048(5) Uani 0.60 1 d PD D 1
H43C H -0.0859 0.8043 0.5850 0.058 Uiso 0.60 1 calc PR D 1
H43D H -0.0367 0.8920 0.5679 0.058 Uiso 0.60 1 calc PR D 1
C44B C -0.1034(15) 0.8314(12) 0.5094(7) 0.058(5) Uani 0.60 1 d PD D 1
H44B H -0.1004 0.7734 0.4992 0.069 Uiso 0.60 1 calc PR D 1
C45B C -0.0395(11) 0.8792(8) 0.4648(6) 0.049(3) Uani 0.60 1 d PD D 1
H45D H 0.0433 0.8594 0.4587 0.059 Uiso 0.60 1 calc PR D 1
H45E H -0.0385 0.9369 0.4729 0.059 Uiso 0.60 1 calc PR D 1
H45F H -0.0823 0.8722 0.4339 0.059 Uiso 0.60 1 calc PR D 1
C46B C -0.2368(15) 0.8530(10) 0.5174(7) 0.065(4) Uani 0.60 1 d PD D 1
H46D H -0.2752 0.8185 0.5450 0.078 Uiso 0.60 1 calc PR D 1
H46E H -0.2754 0.8442 0.4857 0.078 Uiso 0.60 1 calc PR D 1
H46F H -0.2453 0.9100 0.5266 0.078 Uiso 0.60 1 calc PR D 1
C47B C 0.2217(6) 0.8860(4) 0.5475(3) 0.0469(19) Uani 0.60 1 d PD D 1
H47C H 0.2197 0.9033 0.5111 0.056 Uiso 0.60 1 calc PR D 1
H47D H 0.1857 0.9306 0.5683 0.056 Uiso 0.60 1 calc PR D 1
C48B C 0.3541(6) 0.8795(4) 0.5587(3) 0.0646(19) Uani 0.60 1 d PD D 1
H48B H 0.3599 0.8688 0.5962 0.078 Uiso 0.60 1 calc PR D 1
C49B C 0.4192(8) 0.9587(5) 0.5423(5) 0.101(3) Uani 0.60 1 d PD D 1
H49D H 0.5053 0.9527 0.5468 0.121 Uiso 0.60 1 calc PR D 1
H49E H 0.3859 1.0028 0.5635 0.121 Uiso 0.60 1 calc PR D 1
H49F H 0.4081 0.9713 0.5062 0.121 Uiso 0.60 1 calc PR D 1
C50B C 0.4194(6) 0.8128(4) 0.5285(3) 0.0694(18) Uani 0.60 1 d PD D 1
H50D H 0.5052 0.8141 0.5340 0.083 Uiso 0.60 1 calc PR D 1
H50E H 0.4091 0.8214 0.4919 0.083 Uiso 0.60 1 calc PR D 1
H50F H 0.3858 0.7600 0.5400 0.083 Uiso 0.60 1 calc PR D 1
C51B C 0.1548(6) 0.7481(4) 0.6213(2) 0.0523(17) Uani 0.60 1 d PD D 1
H51C H 0.2194 0.7077 0.6136 0.063 Uiso 0.60 1 calc PR D 1
H51D H 0.1895 0.7907 0.6415 0.063 Uiso 0.60 1 calc PR D 1
C52B C 0.0577(7) 0.7060(5) 0.6559(3) 0.051(3) Uani 0.60 1 d PD D 1
H52B H -0.0055 0.7466 0.6666 0.061 Uiso 0.60 1 calc PR D 1
C53B C 0.1077(10) 0.6687(9) 0.7037(4) 0.072(3) Uani 0.60 1 d PD D 1
H53D H 0.0448 0.6369 0.7232 0.086 Uiso 0.60 1 calc PR D 1
H53E H 0.1346 0.7120 0.7251 0.086 Uiso 0.60 1 calc PR D 1
H53F H 0.1760 0.6334 0.6937 0.086 Uiso 0.60 1 calc PR D 1
C54B C 0.0003(7) 0.6398(4) 0.6259(3) 0.070(2) Uani 0.60 1 d PD D 1
H54D H -0.0265 0.6634 0.5940 0.084 Uiso 0.60 1 calc PR D 1
H54E H -0.0690 0.6167 0.6466 0.084 Uiso 0.60 1 calc PR D 1
H54F H 0.0595 0.5970 0.6179 0.084 Uiso 0.60 1 calc PR D 1
C43D C -0.062(2) 0.827(2) 0.5539(11) 0.038(5) Uani 0.40 1 d PD D 2
H43E H -0.1213 0.7931 0.5750 0.045 Uiso 0.40 1 calc PR D 2
H43F H -0.0608 0.8805 0.5696 0.045 Uiso 0.40 1 calc PR D 2
C44D C -0.107(2) 0.8380(15) 0.5010(9) 0.057(8) Uani 0.40 1 d PD D 2
H44C H -0.1109 0.7843 0.4844 0.068 Uiso 0.40 1 calc PR D 2
C45D C -0.029(3) 0.8963(18) 0.4668(11) 0.124(14) Uani 0.40 1 d PD D 2
H45G H -0.0620 0.9015 0.4331 0.149 Uiso 0.40 1 calc PR D 2
H45H H 0.0531 0.8754 0.4626 0.149 Uiso 0.40 1 calc PR D 2
H45I H -0.0294 0.9496 0.4825 0.149 Uiso 0.40 1 calc PR D 2
C46D C -0.232(3) 0.8768(18) 0.5054(13) 0.101(10) Uani 0.40 1 d PD D 2
H46G H -0.2599 0.8848 0.4712 0.121 Uiso 0.40 1 calc PR D 2
H46H H -0.2275 0.9294 0.5218 0.121 Uiso 0.40 1 calc PR D 2
H46I H -0.2878 0.8413 0.5262 0.121 Uiso 0.40 1 calc PR D 2
C47D C 0.2074(8) 0.8562(6) 0.5668(4) 0.043(3) Uani 0.40 1 d PD D 2
H47E H 0.1920 0.9031 0.5439 0.051 Uiso 0.40 1 calc PR D 2
H47F H 0.1958 0.8752 0.6024 0.051 Uiso 0.40 1 calc PR D 2
C48D C 0.3391(9) 0.8334(6) 0.5568(5) 0.0646(19) Uani 0.40 1 d PD D 2
H48C H 0.3563 0.8123 0.5215 0.078 Uiso 0.40 1 calc PR D 2
C49D C 0.4181(13) 0.9057(8) 0.5655(7) 0.101(3) Uani 0.40 1 d PD D 2
H49G H 0.5029 0.8898 0.5605 0.121 Uiso 0.40 1 calc PR D 2
H49H H 0.4006 0.9242 0.6006 0.121 Uiso 0.40 1 calc PR D 2
H49I H 0.4016 0.9497 0.5412 0.121 Uiso 0.40 1 calc PR D 2
C50D C 0.3698(10) 0.7718(6) 0.5968(4) 0.0694(18) Uani 0.40 1 d PD D 2
H50G H 0.4553 0.7576 0.5915 0.083 Uiso 0.40 1 calc PR D 2
H50H H 0.3209 0.7230 0.5940 0.083 Uiso 0.40 1 calc PR D 2
H50I H 0.3532 0.7943 0.6309 0.083 Uiso 0.40 1 calc PR D 2
C51D C 0.0787(9) 0.7029(4) 0.6127(3) 0.038(2) Uani 0.40 1 d PD D 2
H51G H 0.0047 0.6707 0.6102 0.046 Uiso 0.40 1 calc PR D 2
H51H H 0.1478 0.6653 0.6075 0.046 Uiso 0.40 1 calc PR D 2
C52D C 0.0767(12) 0.7342(7) 0.6673(4) 0.044(3) Uani 0.40 1 d PD D 2
H52D H 0.1526 0.7625 0.6744 0.053 Uiso 0.40 1 calc PR D 2
C53D C 0.0420(15) 0.6654(12) 0.7057(7) 0.076(5) Uani 0.40 1 d PD D 2
H53J H 0.0472 0.6843 0.7406 0.091 Uiso 0.40 1 calc PR D 2
H53K H 0.0972 0.6195 0.6996 0.091 Uiso 0.40 1 calc PR D 2
H53L H -0.0405 0.6480 0.7015 0.091 Uiso 0.40 1 calc PR D 2
C54D C -0.0368(11) 0.7839(9) 0.6810(5) 0.089(4) Uani 0.40 1 d PD D 2
H54J H -0.0337 0.8051 0.7155 0.107 Uiso 0.40 1 calc PR D 2
H54K H -0.1078 0.7493 0.6801 0.107 Uiso 0.40 1 calc PR D 2
H54L H -0.0416 0.8292 0.6563 0.107 Uiso 0.40 1 calc PR D 2

loop_
_atom_site_aniso_label
_atom_site_aniso_U_11
_atom_site_aniso_U_22
_atom_site_aniso_U_33
_atom_site_aniso_U_23
_atom_site_aniso_U_13
_atom_site_aniso_U_12
S1A 0.0271(4) 0.0370(5) 0.0423(5) -0.0018(4) 0.0001(3) -0.0085(3)
S2A 0.0352(5) 0.0407(5) 0.0342(5) 0.0022(4) -0.0118(4) -0.0015(4)
Si1A 0.0342(5) 0.0382(5) 0.0302(5) 0.0093(4) -0.0002(4) -0.0042(4)
Si2A 0.0267(4) 0.0314(5) 0.0260(4) 0.0036(4) 0.0000(3) -0.0009(4)
C1A 0.0297(16) 0.0215(15) 0.0273(16) 0.0004(12) 0.0021(12) 0.0009(12)
C2A 0.0254(15) 0.0241(15) 0.0282(16) -0.0019(13) 0.0003(12) -0.0008(12)
C3A 0.0337(17) 0.0256(16) 0.0301(17) -0.0007(13) 0.0030(14) -0.0019(13)
C4A 0.0242(16) 0.0256(16) 0.0348(17) -0.0041(13) 0.0041(13) -0.0030(12)
C5A 0.0274(17) 0.0306(17) 0.0383(18) -0.0080(14) -0.0009(14) -0.0002(13)
C6A 0.0252(17) 0.042(2) 0.054(2) -0.0139(17) -0.0044(15) -0.0040(15)
C7A 0.0303(19) 0.052(2) 0.053(2) -0.0117(19) -0.0149(16) 0.0020(16)
C8A 0.038(2) 0.042(2) 0.044(2) -0.0050(16) -0.0106(16) 0.0042(16)
C9A 0.0282(17) 0.0352(18) 0.0387(19) -0.0043(15) -0.0035(14) -0.0015(14)
C10A 0.0246(16) 0.0283(16) 0.0367(18) -0.0098(14) -0.0021(13) 0.0019(13)
C11A 0.0282(16) 0.0252(15) 0.0314(17) -0.0063(13) 0.0015(13) 0.0012(13)
C12A 0.0272(16) 0.0237(15) 0.0255(15) -0.0009(12) -0.0022(12) -0.0017(12)
C13A 0.0243(15) 0.0238(15) 0.0276(16) -0.0033(12) 0.0004(12) 0.0000(12)
C14A 0.0251(15) 0.0263(15) 0.0219(15) -0.0012(12) 0.0009(12) -0.0001(12)
C15A 0.0264(15) 0.0217(15) 0.0242(15) -0.0028(12) 0.0015(12) 0.0002(12)
C16A 0.0289(16) 0.0264(16) 0.0263(16) 0.0011(13) 0.0009(13) -0.0043(13)
C17A 0.0243(15) 0.0259(15) 0.0292(16) -0.0027(13) -0.0019(13) 0.0017(12)
C18A 0.0273(16) 0.0259(16) 0.0335(17) -0.0052(13) -0.0043(13) 0.0022(13)
C19A 0.0286(17) 0.0355(18) 0.0396(19) -0.0030(15) -0.0030(14) -0.0023(14)
C20A 0.0325(19) 0.040(2) 0.050(2) -0.0025(17) -0.0002(16) -0.0049(15)
C21A 0.0297(18) 0.040(2) 0.061(2) -0.0099(18) -0.0095(17) -0.0061(15)
C22A 0.0363(19) 0.0395(19) 0.047(2) -0.0085(16) -0.0162(16) 0.0031(16)
C23A 0.0326(17) 0.0278(16) 0.0372(18) -0.0068(14) -0.0086(14) 0.0019(14)
C24A 0.0313(17) 0.0287(16) 0.0275(16) -0.0029(13) -0.0064(13) 0.0042(13)
C25A 0.0327(17) 0.0254(16) 0.0254(16) 0.0013(13) -0.0011(13) -0.0003(13)
C26A 0.0292(16) 0.0229(15) 0.0222(15) -0.0030(12) -0.0025(12) -0.0002(12)
C27A 0.0286(16) 0.0302(17) 0.0299(17) -0.0029(14) -0.0018(13) -0.0042(13)
C28A 0.0328(18) 0.0339(18) 0.0307(17) -0.0009(15) -0.0005(14) -0.0028(14)
C29A 0.063(3) 0.035(2) 0.048(2) 0.0099(17) 0.0046(19) -0.0035(18)
C30A 0.082(3) 0.039(2) 0.057(3) 0.003(2) 0.023(2) -0.013(2)
C31A 0.097(4) 0.107(4) 0.058(3) -0.026(3) 0.007(3) -0.037(3)
C32A 0.149(6) 0.051(3) 0.089(4) 0.000(3) 0.056(4) -0.005(3)
C33A 0.040(2) 0.071(3) 0.0324(19) 0.0043(18) -0.0020(16) 0.0036(19)
C34A 0.042(2) 0.075(3) 0.042(2) -0.001(2) -0.0098(17) 0.012(2)
C35A 0.042(2) 0.081(3) 0.071(3) 0.005(2) -0.008(2) 0.001(2)
C36A 0.071(3) 0.170(6) 0.064(3) -0.022(4) -0.038(3) 0.026(4)
C37A 0.039(2) 0.057(2) 0.042(2) 0.0111(18) -0.0008(16) -0.0096(18)
C38A 0.039(2) 0.071(3) 0.070(3) 0.012(2) 0.005(2) 0.003(2)
C39A 0.043(3) 0.093(4) 0.092(4) 0.009(3) 0.018(2) 0.001(2)
C40A 0.064(3) 0.070(3) 0.119(4) 0.012(3) 0.027(3) 0.017(3)
C41A 0.0208(15) 0.0299(16) 0.0286(17) -0.0055(13) -0.0044(12) -0.0028(12)
C42A 0.0260(16) 0.0329(17) 0.0261(16) 0.0009(14) -0.0039(13) -0.0036(13)
C43A 0.046(2) 0.044(2) 0.042(2) 0.0022(17) 0.0011(16) 0.0057(17)
C44A 0.046(2) 0.074(3) 0.050(2) -0.006(2) -0.0077(18) 0.025(2)
C45A 0.081(3) 0.090(4) 0.073(3) -0.005(3) -0.005(3) 0.051(3)
C46A 0.033(2) 0.101(4) 0.091(3) -0.001(3) -0.011(2) -0.001(2)
C47A 0.042(2) 0.050(2) 0.038(2) 0.0022(17) -0.0026(16) 0.0037(17)
C48A 0.071(3) 0.036(2) 0.034(2) -0.0004(16) -0.0008(18) -0.0117(18)
C49A 0.100(4) 0.066(3) 0.077(3) -0.016(3) -0.025(3) -0.013(3)
C50A 0.085(4) 0.094(4) 0.106(4) -0.042(3) -0.019(3) 0.036(3)
C51A 0.0312(18) 0.052(2) 0.045(2) 0.0031(18) -0.0006(15) -0.0056(16)
C52A 0.037(3) 0.037(3) 0.048(3) 0.004(2) -0.007(2) -0.013(2)
C52C 0.039(6) 0.015(5) 0.056(8) -0.011(5) -0.004(5) -0.004(5)
C53A 0.051(2) 0.052(2) 0.060(3) -0.012(2) -0.013(2) 0.0042(19)
C54A 0.038(3) 0.063(5) 0.062(4) 0.008(4) -0.008(3) -0.016(4)
C54C 0.071(13) 0.072(14) 0.085(13) 0.016(12) -0.021(10) -0.038(12)
S1B 0.0909(9) 0.0485(6) 0.0433(6) -0.0058(5) -0.0012(6) 0.0048(6)
S2B 0.0625(7) 0.0383(5) 0.0798(8) -0.0039(5) 0.0323(6) 0.0090(5)
Si1B 0.0396(11) 0.0280(15) 0.0377(17) -0.0102(11) 0.0053(12) 0.0003(12)
Si2B 0.044(2) 0.037(2) 0.0262(12) -0.0017(14) 0.0028(13) 0.0118(16)
Si1D 0.0402(18) 0.036(3) 0.027(2) -0.0092(16) 0.0008(16) 0.006(2)
Si2D 0.060(5) 0.034(3) 0.0307(19) -0.0105(17) 0.006(3) 0.000(2)
C1B 0.057(3) 0.038(2) 0.061(2) -0.0217(19) 0.032(2) -0.0165(18)
C2B 0.055(2) 0.0338(19) 0.047(2) -0.0153(17) 0.0247(18) -0.0164(17)
C3B 0.069(3) 0.0319(19) 0.046(2) -0.0128(17) 0.026(2) -0.0104(19)
C4B 0.064(3) 0.0345(19) 0.037(2) -0.0019(16) 0.0114(18) -0.0106(18)
C5B 0.079(3) 0.034(2) 0.046(2) 0.0050(18) 0.000(2) 0.004(2)
C6B 0.098(4) 0.049(3) 0.060(3) 0.007(2) -0.017(3) 0.017(3)
C7B 0.086(4) 0.047(3) 0.078(3) 0.010(2) -0.008(3) 0.022(2)
C8B 0.080(3) 0.041(2) 0.065(3) 0.005(2) 0.004(2) 0.011(2)
C9B 0.071(3) 0.035(2) 0.049(2) 0.0015(17) 0.009(2) 0.0058(19)
C10B 0.066(3) 0.0291(19) 0.043(2) 0.0035(16) 0.0073(19) 0.0004(17)
C11B 0.060(2) 0.0286(18) 0.040(2) -0.0025(15) 0.0180(18) -0.0071(17)
C12B 0.055(2) 0.0305(18) 0.041(2) -0.0085(16) 0.0186(18) -0.0074(16)
C13B 0.051(2) 0.0305(18) 0.048(2) -0.0071(16) 0.0224(18) -0.0109(16)
C14B 0.052(2) 0.0314(18) 0.048(2) -0.0147(16) 0.0224(18) -0.0066(16)
C15B 0.047(2) 0.0314(18) 0.055(2) -0.0139(17) 0.0245(18) -0.0099(16)
C16B 0.055(2) 0.0293(18) 0.056(2) -0.0071(17) 0.0228(19) -0.0052(17)
C17B 0.052(2) 0.0268(18) 0.057(2) 0.0003(17) 0.0267(19) -0.0028(16)
C18B 0.050(2) 0.034(2) 0.057(2) 0.0126(18) 0.0213(19) 0.0038(17)
C19B 0.060(3) 0.043(2) 0.050(2) 0.0027(19) 0.020(2) 0.0088(19)
C20B 0.066(3) 0.065(3) 0.055(3) 0.011(2) 0.006(2) 0.012(2)
C21B 0.064(3) 0.074(3) 0.065(3) 0.021(3) 0.009(2) 0.019(2)
C22B 0.061(3) 0.060(3) 0.069(3) 0.019(2) 0.019(2) 0.025(2)
C23B 0.068(3) 0.032(2) 0.057(2) 0.0088(18) 0.027(2) 0.0081(18)
C24B 0.056(3) 0.0268(18) 0.067(3) -0.0101(18) 0.030(2) -0.0039(17)
C25B 0.059(3) 0.034(2) 0.073(3) -0.022(2) 0.034(2) -0.0076(19)
C26B 0.053(2) 0.0309(19) 0.060(2) -0.0184(18) 0.0295(19) -0.0127(17)
C27B 0.034(5) 0.022(4) 0.039(5) 0.004(4) 0.007(4) 0.003(3)
C28B 0.036(4) 0.021(4) 0.040(4) -0.004(4) -0.002(4) 0.006(3)
C29B 0.029(3) 0.040(3) 0.045(4) -0.014(3) -0.001(3) -0.002(3)
C30B 0.045(4) 0.034(4) 0.042(5) -0.009(4) -0.006(3) 0.000(3)
C31B 0.040(4) 0.086(7) 0.051(5) -0.017(5) -0.002(3) 0.009(4)
C32B 0.049(6) 0.075(12) 0.046(6) -0.025(7) -0.008(6) 0.003(7)
C33B 0.044(4) 0.034(4) 0.044(6) -0.007(4) -0.004(4) 0.006(3)
C34B 0.029(5) 0.055(5) 0.030(5) -0.016(4) 0.009(4) -0.003(3)
C35B 0.039(5) 0.042(4) 0.071(7) 0.005(4) 0.003(4) -0.002(4)
C36B 0.027(4) 0.085(10) 0.098(13) -0.038(9) 0.000(6) 0.004(5)
C37B 0.057(4) 0.029(3) 0.055(4) -0.009(3) -0.002(3) -0.001(3)
C38B 0.129(10) 0.058(5) 0.092(8) 0.020(6) -0.014(7) -0.030(6)
C39B 0.176(11) 0.093(7) 0.064(5) 0.013(5) -0.013(6) -0.039(7)
C40B 0.163(10) 0.042(4) 0.085(6) 0.006(4) 0.041(6) -0.020(5)
C27D 0.032(6) 0.019(6) 0.025(5) 0.012(5) -0.012(4) 0.010(4)
C28D 0.036(6) 0.017(6) 0.035(6) 0.007(5) -0.013(5) 0.010(5)
C29D 0.057(6) 0.043(5) 0.033(5) -0.009(4) 0.000(4) 0.002(4)
C30D 0.101(13) 0.031(7) 0.034(6) -0.007(5) -0.018(7) -0.016(7)
C31D 0.127(15) 0.045(8) 0.058(8) -0.018(6) -0.047(9) 0.030(8)
C32D 0.060(13) 0.040(9) 0.054(12) -0.004(10) -0.010(10) 0.004(7)
C33D 0.053(8) 0.039(7) 0.045(9) -0.002(7) 0.009(6) 0.002(6)
C34D 0.047(7) 0.043(6) 0.032(7) -0.017(6) 0.009(6) 0.005(5)
C35D 0.085(14) 0.039(7) 0.087(14) 0.013(8) 0.029(9) 0.002(8)
C36D 0.084(19) 0.052(9) 0.037(8) 0.007(6) 0.002(10) -0.012(12)
C37D 0.036(6) 0.028(5) 0.073(8) -0.033(6) 0.010(5) -0.001(4)
C38D 0.063(7) 0.029(5) 0.022(5) 0.002(4) 0.014(4) 0.018(5)
C39D 0.176(11) 0.093(7) 0.064(5) 0.013(5) -0.013(6) -0.039(7)
C40D 0.074(8) 0.056(7) 0.077(8) 0.007(6) -0.011(6) 0.005(6)
C41B 0.043(2) 0.0320(18) 0.048(2) -0.0062(16) 0.0141(17) 0.0032(15)
C42B 0.047(2) 0.038(2) 0.046(2) -0.0034(17) 0.0067(17) 0.0079(17)
C43B 0.057(9) 0.046(7) 0.040(6) -0.010(5) 0.007(6) 0.002(8)
C44B 0.057(9) 0.053(8) 0.059(8) 0.010(6) 0.014(6) 0.021(6)
C45B 0.039(5) 0.052(5) 0.055(8) 0.006(4) -0.003(5) 0.009(4)
C46B 0.052(6) 0.061(8) 0.080(8) -0.014(7) 0.005(6) 0.006(5)
C47B 0.050(4) 0.038(5) 0.052(5) -0.013(4) -0.001(4) 0.005(3)
C48B 0.055(4) 0.065(6) 0.077(4) -0.044(5) -0.011(3) -0.004(4)
C49B 0.057(4) 0.069(6) 0.174(9) -0.003(6) 0.006(5) -0.006(5)
C50B 0.041(3) 0.056(4) 0.114(5) -0.029(4) -0.015(4) 0.005(3)
C51B 0.053(4) 0.053(4) 0.050(4) 0.001(3) 0.002(3) 0.010(3)
C52B 0.042(4) 0.043(6) 0.067(7) 0.012(4) 0.002(4) 0.008(4)
C53B 0.092(9) 0.080(7) 0.043(5) 0.008(4) -0.007(6) 0.017(7)
C54B 0.063(5) 0.068(5) 0.080(5) -0.001(4) -0.006(4) 0.005(4)
C43D 0.029(6) 0.037(10) 0.044(13) 0.000(8) 0.018(6) 0.004(8)
C44D 0.034(11) 0.078(18) 0.062(12) -0.047(11) -0.009(9) -0.006(10)
C45D 0.15(2) 0.18(3) 0.042(13) 0.049(15) -0.008(12) -0.027(17)
C46D 0.061(11) 0.10(2) 0.131(19) 0.028(13) 0.039(11) 0.030(11)
C47D 0.060(7) 0.027(6) 0.040(7) -0.006(4) 0.006(5) -0.007(5)
C48D 0.055(4) 0.065(6) 0.077(4) -0.044(5) -0.011(3) -0.004(4)
C49D 0.057(4) 0.069(6) 0.174(9) -0.003(6) 0.006(5) -0.006(5)
C50D 0.041(3) 0.056(4) 0.114(5) -0.029(4) -0.015(4) 0.005(3)
C51D 0.069(6) 0.023(4) 0.023(5) -0.004(4) -0.002(4) -0.008(4)
C52D 0.068(8) 0.027(7) 0.038(6) 0.000(5) 0.001(5) -0.012(5)
C53D 0.103(14) 0.076(10) 0.049(8) 0.013(7) -0.016(10) 0.013(12)
C54D 0.079(9) 0.133(13) 0.056(7) -0.012(8) -0.002(7) -0.003(9)

loop_
_atom_type_symbol
_atom_type_description
_atom_type_scat_dispersion_real
_atom_type_scat_dispersion_imag
_atom_type_scat_source
C C 0.0033 0.0016 'International Tables Vol C Tables 4.2.6.8 and 6.1.1.4'
H H 0.0000 0.0000 'International Tables Vol C Tables 4.2.6.8 and 6.1.1.4'
Si Si 0.0817 0.0704 'International Tables Vol C Tables 4.2.6.8 and 6.1.1.4'
S S 0.1246 0.1234 'International Tables Vol C Tables 4.2.6.8 and 6.1.1.4'

loop_
_geom_angle_atom_site_label_1
_geom_angle_atom_site_label_2
_geom_angle_atom_site_label_3
_geom_angle
C5A S1A C4A 91.36(15)
C24A S2A C23A 91.42(14)
C28A Si1A C33A 110.04(16)
C28A Si1A C29A 108.14(16)
C33A Si1A C29A 110.64(18)
C28A Si1A C37A 109.41(15)
C33A Si1A C37A 107.35(17)
C29A Si1A C37A 111.27(18)
C42A Si2A C47A 108.44(15)
C42A Si2A C43A 109.00(15)
C47A Si2A C43A 109.35(16)
C42A Si2A C51A 108.34(15)
C47A Si2A C51A 112.95(17)
C43A Si2A C51A 108.69(17)
C26A C1A C2A 120.7(2)
C26A C1A C27A 120.1(3)
C2A C1A C27A 119.2(3)
C1A C2A C3A 121.1(3)
C1A C2A C13A 119.9(3)
C3A C2A C13A 119.0(3)
C4A C3A C2A 119.6(3)
C3A C4A C11A 122.1(3)
C3A C4A S1A 125.8(2)
C11A C4A S1A 112.1(2)
C6A C5A C10A 121.1(3)
C6A C5A S1A 125.6(3)
C10A C5A S1A 113.3(2)
C7A C6A C5A 119.0(3)
C6A C7A C8A 120.4(3)
C9A C8A C7A 121.1(3)
C8A C9A C10A 118.8(3)
C5A C10A C9A 119.6(3)
C5A C10A C11A 111.9(3)
C9A C10A C11A 128.5(3)
C12A C11A C4A 119.1(3)
C12A C11A C10A 129.5(3)
C4A C11A C10A 111.4(3)
C11A C12A C13A 120.9(3)
C12A C13A C14A 121.3(3)
C12A C13A C2A 119.3(3)
C14A C13A C2A 119.4(3)
C15A C14A C13A 120.7(2)
C15A C14A C41A 119.6(3)
C13A C14A C41A 119.7(3)
C14A C15A C16A 121.6(2)
C14A C15A C26A 119.6(3)
C16A C15A C26A 118.8(3)
C17A C16A C15A 121.2(3)
C16A C17A C24A 119.2(3)
C16A C17A C18A 129.3(3)
C24A C17A C18A 111.5(2)
C19A C18A C23A 119.1(3)
C19A C18A C17A 128.7(3)
C23A C18A C17A 112.2(3)
C20A C19A C18A 119.8(3)
C19A C20A C21A 120.2(3)
C22A C21A C20A 121.2(3)
C21A C22A C23A 118.6(3)
C22A C23A C18A 121.1(3)
C22A C23A S2A 126.0(3)
C18A C23A S2A 112.8(2)
C25A C24A C17A 121.9(3)
C25A C24A S2A 126.0(2)
C17A C24A S2A 112.1(2)
C24A C25A C26A 119.8(3)
C1A C26A C25A 121.3(3)
C1A C26A C15A 119.6(3)
C25A C26A C15A 119.1(3)
C28A C27A C1A 179.0(3)
C27A C28A Si1A 177.6(3)
C30A C29A Si1A 118.3(2)
C31A C30A C29A 112.5(4)
C31A C30A C32A 110.6(4)
C29A C30A C32A 110.9(4)
C34A C33A Si1A 119.0(3)
C36A C34A C35A 110.9(4)
C36A C34A C33A 110.6(4)
C35A C34A C33A 112.4(3)
C38A C37A Si1A 119.0(3)
C40A C38A C37A 115.3(4)
C40A C38A C39A 110.3(4)
C37A C38A C39A 111.0(4)
C42A C41A C14A 177.8(3)
C41A C42A Si2A 174.5(3)
C44A C43A Si2A 119.0(3)
C46A C44A C45A 110.2(4)
C46A C44A C43A 112.9(3)
C45A C44A C43A 110.3(4)
C48A C47A Si2A 118.7(2)
C50A C48A C49A 110.1(4)
C50A C48A C47A 111.8(4)
C49A C48A C47A 109.7(3)
C52C C51A Si2A 119.8(5)
C52A C51A Si2A 120.6(3)
C53A C52A C51A 115.1(4)
C53A C52A C54A 111.5(5)
C51A C52A C54A 110.7(5)
C51A C52C C53A 119.0(7)
C51A C52C C54C 110.1(12)
C53A C52C C54C 107.6(11)
C4B S1B C5B 91.3(2)
C24B S2B C23B 91.8(2)
C28B Si1B C29B 110.9(4)
C28B Si1B C33B 108.6(5)
C29B Si1B C33B 109.2(4)
C28B Si1B C37B 107.1(4)
C29B Si1B C37B 108.6(3)
C33B Si1B C37B 112.5(5)
C43B Si2B C47B 107.2(10)
C43B Si2B C51B 113.9(9)
C47B Si2B C51B 106.9(4)
C43B Si2B C42B 106.4(7)
C47B Si2B C42B 110.3(4)
C51B Si2B C42B 112.0(4)
C28D Si1D C37D 107.2(5)
C28D Si1D C33D 110.0(8)
C37D Si1D C33D 109.5(7)
C28D Si1D C29D 112.7(6)
C37D Si1D C29D 106.6(4)
C33D Si1D C29D 110.7(6)
C42B Si2D C47D 104.5(6)
C42B Si2D C43D 114.5(10)
C47D Si2D C43D 112.3(14)
C42B Si2D C51D 104.9(6)
C47D Si2D C51D 111.7(6)
C43D Si2D C51D 108.8(13)
C26B C1B C2B 121.5(4)
C26B C1B C27D 109.3(6)
C2B C1B C27D 128.5(7)
C26B C1B C27B 125.3(5)
C2B C1B C27B 112.9(5)
C3B C2B C1B 121.6(4)
C3B C2B C13B 119.6(4)
C1B C2B C13B 118.7(4)
C4B C3B C2B 120.1(4)
C3B C4B C11B 121.5(4)
C3B C4B S1B 126.2(3)
C11B C4B S1B 112.3(3)
C6B C5B C10B 121.4(4)
C6B C5B S1B 125.8(3)
C10B C5B S1B 112.8(3)
C7B C6B C5B 118.1(4)
C8B C7B C6B 121.6(5)
C7B C8B C9B 120.1(4)
C8B C9B C10B 119.7(4)
C9B C10B C5B 119.2(4)
C9B C10B C11B 128.3(4)
C5B C10B C11B 112.5(4)
C12B C11B C4B 119.1(4)
C12B C11B C10B 129.9(4)
C4B C11B C10B 111.1(4)
C11B C12B C13B 121.4(3)
C14B C13B C12B 121.7(3)
C14B C13B C2B 120.1(3)
C12B C13B C2B 118.3(4)
C13B C14B C15B 120.5(3)
C13B C14B C41B 119.4(3)
C15B C14B C41B 120.0(4)
C14B C15B C16B 121.3(3)
C14B C15B C26B 119.3(4)
C16B C15B C26B 119.4(3)
C17B C16B C15B 120.7(4)
C16B C17B C24B 118.6(4)
C16B C17B C18B 129.2(4)
C24B C17B C18B 112.1(3)
C19B C18B C23B 118.7(4)
C19B C18B C17B 129.3(4)
C23B C18B C17B 112.0(4)
C20B C19B C18B 119.8(4)
C19B C20B C21B 120.3(5)
C22B C21B C20B 121.4(5)
C23B C22B C21B 117.5(4)
C22B C23B C18B 122.1(4)
C22B C23B S2B 125.1(3)
C18B C23B S2B 112.7(4)
C25B C24B C17B 122.1(4)
C25B C24B S2B 126.5(3)
C17B C24B S2B 111.3(3)
C24B C25B C26B 120.7(4)
C1B C26B C25B 121.8(4)
C1B C26B C15B 119.8(4)
C25B C26B C15B 118.4(4)
C28B C27B C1B 168.3(9)
C27B C28B Si1B 172.4(8)
C30B C29B Si1B 117.4(5)
C31B C30B C32B 108.8(14)
C31B C30B C29B 113.3(6)
C32B C30B C29B 112.7(12)
C34B C33B Si1B 117.7(8)
C33B C34B C36B 110.6(11)
C33B C34B C35B 113.8(9)
C36B C34B C35B 108.3(11)
C38B C37B Si1B 122.4(5)
C39B C38B C37B 126.8(7)
C39B C38B C40B 118.2(8)
C37B C38B C40B 114.9(6)
C28D C27D C1B 170.7(10)
C27D C28D Si1D 175.6(10)
C30D C29D Si1D 118.6(7)
C29D C30D C32D 112.4(15)
C29D C30D C31D 113.0(9)
C32D C30D C31D 109(2)
C34D C33D Si1D 122.2(11)
C33D C34D C35D 113.1(15)
C33D C34D C36D 108.6(13)
C35D C34D C36D 110.4(15)
C38D C37D Si1D 121.1(6)
C37D C38D C40D 117.5(8)
C37D C38D C39D 115.8(8)
C40D C38D C39D 112.4(9)
C42B C41B C14B 178.6(4)
C41B C42B Si2D 173.9(4)
C41B C42B Si2B 172.4(4)
C44B C43B Si2B 120.9(13)
C43B C44B C45B 112.3(17)
C43B C44B C46B 114.0(12)
C45B C44B C46B 112.3(13)
C48B C47B Si2B 120.3(5)
C50B C48B C47B 112.0(6)
C50B C48B C49B 106.3(7)
C47B C48B C49B 109.7(6)
C52B C51B Si2B 121.1(5)
C51B C52B C53B 111.7(7)
C51B C52B C54B 109.0(7)
C53B C52B C54B 109.9(8)
C44D C43D Si2D 118.3(18)
C43D C44D C45D 112(2)
C43D C44D C46D 110(2)
C45D C44D C46D 105(2)
C48D C47D Si2D 119.8(8)
C50D C48D C47D 108.4(9)
C50D C48D C49D 104.4(10)
C47D C48D C49D 110.0(9)
C52D C51D Si2D 117.5(7)
C53D C52D C54D 94.4(11)
C53D C52D C51D 109.5(11)
C54D C52D C51D 111.4(10)

loop_
_geom_bond_atom_site_label_1
_geom_bond_atom_site_label_2
_geom_bond_distance
S1A C5A 1.748(3)
S1A C4A 1.750(3)
S2A C24A 1.752(3)
S2A C23A 1.757(3)
Si1A C28A 1.845(3)
Si1A C33A 1.866(4)
Si1A C29A 1.868(4)
Si1A C37A 1.879(4)
Si2A C42A 1.853(3)
Si2A C47A 1.867(4)
Si2A C43A 1.876(4)
Si2A C51A 1.878(3)
C1A C26A 1.411(4)
C1A C2A 1.416(4)
C1A C27A 1.434(4)
C2A C3A 1.425(4)
C2A C13A 1.437(4)
C3A C4A 1.359(4)
C4A C11A 1.431(4)
C5A C6A 1.384(4)
C5A C10A 1.397(4)
C6A C7A 1.378(5)
C7A C8A 1.390(5)
C8A C9A 1.383(4)
C9A C10A 1.397(4)
C10A C11A 1.460(4)
C11A C12A 1.369(4)
C12A C13A 1.417(4)
C13A C14A 1.420(4)
C14A C15A 1.415(4)
C14A C41A 1.437(4)
C15A C16A 1.422(4)
C15A C26A 1.443(4)
C16A C17A 1.367(4)
C17A C24A 1.432(4)
C17A C18A 1.458(4)
C18A C19A 1.388(4)
C18A C23A 1.402(4)
C19A C20A 1.380(4)
C20A C21A 1.391(5)
C21A C22A 1.371(5)
C22A C23A 1.388(4)
C24A C25A 1.360(4)
C25A C26A 1.423(4)
C27A C28A 1.204(4)
C29A C30A 1.527(6)
C30A C31A 1.515(7)
C30A C32A 1.534(6)
C33A C34A 1.537(5)
C34A C36A 1.515(6)
C34A C35A 1.517(5)
C37A C38A 1.523(6)
C38A C40A 1.460(6)
C38A C39A 1.530(5)
C41A C42A 1.202(4)
C43A C44A 1.526(5)
C44A C46A 1.519(6)
C44A C45A 1.519(6)
C47A C48A 1.533(5)
C48A C50A 1.495(6)
C48A C49A 1.524(5)
C51A C52C 1.475(11)
C51A C52A 1.522(6)
C52A C53A 1.504(7)
C52A C54A 1.527(9)
C52C C53A 1.489(12)
C52C C54C 1.53(2)
S1B C4B 1.749(4)
S1B C5B 1.758(4)
S2B C24B 1.754(4)
S2B C23B 1.761(5)
Si1B C28B 1.851(5)
Si1B C29B 1.852(5)
Si1B C33B 1.871(6)
Si1B C37B 1.872(5)
Si2B C43B 1.861(6)
Si2B C47B 1.864(6)
Si2B C51B 1.871(5)
Si2B C42B 1.892(8)
Si1D C28D 1.845(6)
Si1D C37D 1.857(7)
Si1D C33D 1.867(7)
Si1D C29D 1.867(6)
Si2D C42B 1.791(12)
Si2D C47D 1.858(7)
Si2D C43D 1.861(7)
Si2D C51D 1.864(6)
C1B C26B 1.405(6)
C1B C2B 1.410(6)
C1B C27D 1.460(7)
C1B C27B 1.470(6)
C2B C3B 1.408(6)
C2B C13B 1.441(5)
C3B C4B 1.362(6)
C4B C11B 1.435(5)
C5B C6B 1.388(6)
C5B C10B 1.399(5)
C6B C7B 1.384(6)
C7B C8B 1.379(6)
C8B C9B 1.387(6)
C9B C10B 1.389(5)
C10B C11B 1.457(6)
C11B C12B 1.367(5)
C12B C13B 1.421(5)
C13B C14B 1.415(5)
C14B C15B 1.417(5)
C14B C41B 1.429(5)
C15B C16B 1.425(5)
C15B C26B 1.434(5)
C16B C17B 1.375(5)
C17B C24B 1.436(5)
C17B C18B 1.459(6)
C18B C19B 1.397(6)
C18B C23B 1.400(5)
C19B C20B 1.377(6)
C20B C21B 1.392(6)
C21B C22B 1.388(7)
C22B C23B 1.388(6)
C24B C25B 1.342(6)
C25B C26B 1.424(6)
C27B C28B 1.205(6)
C29B C30B 1.522(6)
C30B C31B 1.518(6)
C30B C32B 1.522(7)
C33B C34B 1.516(7)
C34B C36B 1.524(7)
C34B C35B 1.524(7)
C37B C38B 1.483(7)
C38B C39B 1.454(7)
C38B C40B 1.506(6)
C27D C28D 1.197(7)
C29D C30D 1.516(7)
C30D C32D 1.520(7)
C30D C31D 1.523(7)
C33D C34D 1.516(7)
C34D C35D 1.521(7)
C34D C36D 1.526(7)
C37D C38D 1.494(7)
C38D C40D 1.510(7)
C38D C39D 1.519(7)
C41B C42B 1.209(5)
C43B C44B 1.518(7)
C44B C45B 1.523(7)
C44B C46B 1.526(7)
C47B C48B 1.530(6)
C48B C50B 1.521(6)
C48B C49B 1.531(7)
C51B C52B 1.514(6)
C52B C53B 1.525(7)
C52B C54B 1.533(7)
C43D C44D 1.517(8)
C44D C45D 1.523(7)
C44D C46D 1.524(7)
C47D C48D 1.517(7)
C48D C50D 1.497(7)
C48D C49D 1.518(7)
C51D C52D 1.530(7)
C52D C53D 1.527(7)
C52D C54D 1.529(7)

loop_
_geom_torsion_atom_site_label_1
_geom_torsion_atom_site_label_2
_geom_torsion_atom_site_label_3
_geom_torsion_atom_site_label_4
_geom_torsion
C26A C1A C2A C3A -178.5(3)
C27A C1A C2A C3A 1.1(4)
C26A C1A C2A C13A 1.5(4)
C27A C1A C2A C13A -178.8(3)
C1A C2A C3A C4A -179.9(3)
C13A C2A C3A C4A 0.0(4)
C2A C3A C4A C11A -0.6(5)
C2A C3A C4A S1A -179.4(2)
C5A S1A C4A C3A 178.0(3)
C5A S1A C4A C11A -1.0(2)
C4A S1A C5A C6A -178.6(3)
C4A S1A C5A C10A 1.4(3)
C10A C5A C6A C7A 0.3(5)
S1A C5A C6A C7A -179.6(3)
C5A C6A C7A C8A -0.3(5)
C6A C7A C8A C9A 0.2(6)
C7A C8A C9A C10A -0.2(5)
C6A C5A C10A C9A -0.3(5)
S1A C5A C10A C9A 179.6(2)
C6A C5A C10A C11A 178.5(3)
S1A C5A C10A C11A -1.5(4)
C8A C9A C10A C5A 0.3(5)
C8A C9A C10A C11A -178.4(3)
C3A C4A C11A C12A 1.2(5)
S1A C4A C11A C12A -179.8(2)
C3A C4A C11A C10A -178.7(3)
S1A C4A C11A C10A 0.3(3)
C5A C10A C11A C12A -179.1(3)
C9A C10A C11A C12A -0.4(5)
C5A C10A C11A C4A 0.8(4)
C9A C10A C11A C4A 179.5(3)
C4A C11A C12A C13A -1.2(4)
C10A C11A C12A C13A 178.7(3)
C11A C12A C13A C14A 180.0(3)
C11A C12A C13A C2A 0.5(4)
C1A C2A C13A C12A 180.0(3)
C3A C2A C13A C12A 0.1(4)
C1A C2A C13A C14A 0.5(4)
C3A C2A C13A C14A -179.4(3)
C12A C13A C14A C15A 178.7(3)
C2A C13A C14A C15A -1.8(4)
C12A C13A C14A C41A 0.1(4)
C2A C13A C14A C41A 179.5(3)
C13A C14A C15A C16A -178.5(3)
C41A C14A C15A C16A 0.2(4)
C13A C14A C15A C26A 1.1(4)
C41A C14A C15A C26A 179.7(3)
C14A C15A C16A C17A 178.8(3)
C26A C15A C16A C17A -0.8(4)
C15A C16A C17A C24A 0.1(5)
C15A C16A C17A C18A 179.6(3)
C16A C17A C18A C19A -2.6(6)
C24A C17A C18A C19A 177.0(3)
C16A C17A C18A C23A 179.1(3)
C24A C17A C18A C23A -1.3(4)
C23A C18A C19A C20A 0.1(5)
C17A C18A C19A C20A -178.1(3)
C18A C19A C20A C21A -0.4(5)
C19A C20A C21A C22A 0.5(6)
C20A C21A C22A C23A -0.3(5)
C21A C22A C23A C18A 0.0(5)
C21A C22A C23A S2A 177.8(3)
C19A C18A C23A C22A 0.0(5)
C17A C18A C23A C22A 178.5(3)
C19A C18A C23A S2A -178.0(3)
C17A C18A C23A S2A 0.5(3)
C24A S2A C23A C22A -177.5(3)
C24A S2A C23A C18A 0.4(3)
C16A C17A C24A C25A 1.1(5)
C18A C17A C24A C25A -178.5(3)
C16A C17A C24A S2A -178.8(2)
C18A C17A C24A S2A 1.6(3)
C23A S2A C24A C25A 179.0(3)
C23A S2A C24A C17A -1.1(2)
C17A C24A C25A C26A -1.6(5)
S2A C24A C25A C26A 178.3(2)
C2A C1A C26A C25A 178.0(3)
C27A C1A C26A C25A -1.6(5)
C2A C1A C26A C15A -2.3(4)
C27A C1A C26A C15A 178.1(3)
C24A C25A C26A C1A -179.4(3)
C24A C25A C26A C15A 0.9(4)
C14A C15A C26A C1A 1.0(4)
C16A C15A C26A C1A -179.5(3)
C14A C15A C26A C25A -179.3(3)
C16A C15A C26A C25A 0.2(4)
C26A C1A C27A C28A -135(21)
C2A C1A C27A C28A 45(21)
C1A C27A C28A Si1A -60(25)
C33A Si1A C28A C27A -130(7)
C29A Si1A C28A C27A 109(7)
C37A Si1A C28A C27A -13(7)
C28A Si1A C29A C30A -30.4(4)
C33A Si1A C29A C30A -150.9(3)
C37A Si1A C29A C30A 89.8(3)
Si1A C29A C30A C31A -62.2(4)
Si1A C29A C30A C32A 173.3(3)
C28A Si1A C33A C34A -80.5(3)
C29A Si1A C33A C34A 38.9(4)
C37A Si1A C33A C34A 160.5(3)
Si1A C33A C34A C36A -175.5(3)
Si1A C33A C34A C35A 59.9(5)
C28A Si1A C37A C38A -70.4(3)
C33A Si1A C37A C38A 49.0(3)
C29A Si1A C37A C38A 170.2(3)
Si1A C37A C38A C40A 60.9(5)
Si1A C37A C38A C39A -172.7(3)
C15A C14A C41A C42A -79(8)
C13A C14A C41A C42A 100(8)
C14A C41A C42A Si2A -1(10)
C47A Si2A C42A C41A -148(3)
C43A Si2A C42A C41A -29(3)
C51A Si2A C42A C41A 89(3)
C42A Si2A C43A C44A -80.4(3)
C47A Si2A C43A C44A 38.0(3)
C51A Si2A C43A C44A 161.7(3)
Si2A C43A C44A C46A 57.6(4)
Si2A C43A C44A C45A -178.6(3)
C42A Si2A C47A C48A -44.5(3)
C43A Si2A C47A C48A -163.2(3)
C51A Si2A C47A C48A 75.6(3)
Si2A C47A C48A C50A -75.2(4)
Si2A C47A C48A C49A 162.3(3)
C42A Si2A C51A C52C -79.5(6)
C47A Si2A C51A C52C 160.4(6)
C43A Si2A C51A C52C 38.9(6)
C42A Si2A C51A C52A -30.4(4)
C47A Si2A C51A C52A -150.6(3)
C43A Si2A C51A C52A 87.9(4)
Si2A C51A C52A C53A -52.4(5)
Si2A C51A C52A C54A -179.9(4)
Si2A C51A C52C C53A 51.3(10)
Si2A C51A C52C C54C 176.1(9)
C26B C1B C2B C3B 177.9(3)
C27D C1B C2B C3B -12.5(9)
C27B C1B C2B C3B 3.4(6)
C26B C1B C2B C13B -2.1(5)
C27D C1B C2B C13B 167.5(7)
C27B C1B C2B C13B -176.6(5)
C1B C2B C3B C4B -179.0(3)
C13B C2B C3B C4B 1.0(5)
C2B C3B C4B C11B -1.6(5)
C2B C3B C4B S1B 178.0(3)
C5B S1B C4B C3B 179.9(3)
C5B S1B C4B C11B -0.4(3)
C4B S1B C5B C6B -178.4(4)
C4B S1B C5B C10B -0.5(3)
C10B C5B C6B C7B -0.8(6)
S1B C5B C6B C7B 177.0(3)
C5B C6B C7B C8B 0.2(6)
C6B C7B C8B C9B 0.3(6)
C7B C8B C9B C10B -0.2(6)
C8B C9B C10B C5B -0.4(5)
C8B C9B C10B C11B -178.6(3)
C6B C5B C10B C9B 0.9(5)
S1B C5B C10B C9B -177.1(3)
C6B C5B C10B C11B 179.4(3)
S1B C5B C10B C11B 1.3(4)
C3B C4B C11B C12B 1.2(5)
S1B C4B C11B C12B -178.5(3)
C3B C4B C11B C10B -179.1(3)
S1B C4B C11B C10B 1.3(4)
C9B C10B C11B C12B -3.7(6)
C5B C10B C11B C12B 178.0(3)
C9B C10B C11B C4B 176.6(3)
C5B C10B C11B C4B -1.7(4)
C4B C11B C12B C13B -0.1(5)
C10B C11B C12B C13B -179.8(3)
C11B C12B C13B C14B 179.1(3)
C11B C12B C13B C2B -0.4(5)
C3B C2B C13B C14B -179.5(3)
C1B C2B C13B C14B 0.4(5)
C3B C2B C13B C12B 0.0(5)
C1B C2B C13B C12B 180.0(3)
C12B C13B C14B C15B -178.9(3)
C2B C13B C14B C15B 0.6(5)
C12B C13B C14B C41B 2.7(5)
C2B C13B C14B C41B -177.7(3)
C13B C14B C15B C16B 179.3(3)
C41B C14B C15B C16B -2.4(5)
C13B C14B C15B C26B 0.0(5)
C41B C14B C15B C26B 178.3(3)
C14B C15B C16B C17B 179.8(3)
C26B C15B C16B C17B -0.8(5)
C15B C16B C17B C24B -0.1(5)
C15B C16B C17B C18B 179.5(3)
C16B C17B C18B C19B 0.1(6)
C24B C17B C18B C19B 179.7(3)
C16B C17B C18B C23B -179.3(3)
C24B C17B C18B C23B 0.2(4)
C23B C18B C19B C20B 0.9(5)
C17B C18B C19B C20B -178.5(3)
C18B C19B C20B C21B -0.8(6)
C19B C20B C21B C22B 0.2(6)
C20B C21B C22B C23B 0.2(6)
C21B C22B C23B C18B -0.1(6)
C21B C22B C23B S2B -179.8(3)
C19B C18B C23B C22B -0.5(5)
C17B C18B C23B C22B 179.1(3)
C19B C18B C23B S2B 179.2(3)
C17B C18B C23B S2B -1.2(4)
C24B S2B C23B C22B -178.8(3)
C24B S2B C23B C18B 1.5(3)
C16B C17B C24B C25B 0.5(5)
C18B C17B C24B C25B -179.1(3)
C16B C17B C24B S2B -179.5(3)
C18B C17B C24B S2B 0.9(4)
C23B S2B C24B C25B 178.6(4)
C23B S2B C24B C17B -1.3(3)
C17B C24B C25B C26B -0.1(6)
S2B C24B C25B C26B 179.9(3)
C2B C1B C26B C25B -179.5(3)
C27D C1B C26B C25B 9.1(8)
C27B C1B C26B C25B -5.8(7)
C2B C1B C26B C15B 2.7(5)
C27D C1B C26B C15B -168.7(7)
C27B C1B C26B C15B 176.4(5)
C24B C25B C26B C1B -178.6(3)
C24B C25B C26B C15B -0.8(5)
C14B C15B C26B C1B -1.6(5)
C16B C15B C26B C1B 179.0(3)
C14B C15B C26B C25B -179.4(3)
C16B C15B C26B C25B 1.2(5)
C26B C1B C27B C28B 27(6)
C2B C1B C27B C28B -159(5)
C1B C27B C28B Si1B 7(13)
C29B Si1B C28B C27B -170(8)
C33B Si1B C28B C27B -50(8)
C37B Si1B C28B C27B 72(8)
C28B Si1B C29B C30B -72.6(6)
C33B Si1B C29B C30B 167.8(6)
C37B Si1B C29B C30B 44.8(6)
Si1B C29B C30B C31B 66.6(8)
Si1B C29B C30B C32B -169.4(13)
C28B Si1B C33B C34B -77.4(8)
C29B Si1B C33B C34B 43.6(9)
C37B Si1B C33B C34B 164.2(6)
Si1B C33B C34B C36B -178.0(11)
Si1B C33B C34B C35B 59.7(10)
C28B Si1B C37B C38B -55.5(9)
C29B Si1B C37B C38B -175.3(8)
C33B Si1B C37B C38B 63.7(9)
Si1B C37B C38B C39B 2.3(17)
Si1B C37B C38B C40B 177.5(7)
C26B C1B C27D C28D -149(11)
C2B C1B C27D C28D 40(12)
C1B C27D C28D Si1D -162(14)
C37D Si1D C28D C27D 20(23)
C33D Si1D C28D C27D -99(23)
C29D Si1D C28D C27D 137(23)
C28D Si1D C29D C30D 63.1(10)
C37D Si1D C29D C30D -179.6(8)
C33D Si1D C29D C30D -60.6(11)
Si1D C29D C30D C32D 157(2)
Si1D C29D C30D C31D -79.3(13)
C28D Si1D C33D C34D -7.1(16)
C37D Si1D C33D C34D -124.7(14)
C29D Si1D C33D C34D 118.1(13)
Si1D C33D C34D C35D -63.8(18)
Si1D C33D C34D C36D 173.3(14)
C28D Si1D C37D C38D -37.5(10)
C33D Si1D C37D C38D 81.9(9)
C29D Si1D C37D C38D -158.3(7)
Si1D C37D C38D C40D 173.7(8)
Si1D C37D C38D C39D -49.4(12)
C13B C14B C41B C42B 6(16)
C15B C14B C41B C42B -173(100)
C14B C41B C42B Si2D 52(17)
C14B C41B C42B Si2B -145(14)
C47D Si2D C42B C41B 170(4)
C43D Si2D C42B C41B -67(4)
C51D Si2D C42B C41B 52(4)
C43B Si2B C42B C41B 141(3)
C47B Si2B C42B C41B 25(3)
C51B Si2B C42B C41B -94(3)
C47B Si2B C43B C44B 97(2)
C51B Si2B C43B C44B -145.3(18)
C42B Si2B C43B C44B -21(2)
Si2B C43B C44B C45B -60(3)
Si2B C43B C44B C46B 171.3(17)
C43B Si2B C47B C48B 165.2(9)
C51B Si2B C47B C48B 42.7(8)
C42B Si2B C47B C48B -79.4(7)
Si2B C47B C48B C50B 57.7(9)
Si2B C47B C48B C49B 175.5(7)
C43B Si2B C51B C52B 29.3(12)
C47B Si2B C51B C52B 147.5(6)
C42B Si2B C51B C52B -91.5(7)
Si2B C51B C52B C53B 178.1(8)
Si2B C51B C52B C54B 56.5(8)
C42B Si2D C43D C44D -19(3)
C47D Si2D C43D C44D 100(3)
C51D Si2D C43D C44D -136(2)
Si2D C43D C44D C45D -64(3)
Si2D C43D C44D C46D 180(2)
C42B Si2D C47D C48D -38.4(10)
C43D Si2D C47D C48D -163.0(13)
C51D Si2D C47D C48D 74.5(11)
Si2D C47D C48D C50D -66.6(11)
Si2D C47D C48D C49D 179.8(11)
C42B Si2D C51D C52D 159.3(8)
C47D Si2D C51D C52D 46.7(12)
C43D Si2D C51D C52D -77.8(15)
Si2D C51D C52D C53D 168.3(10)
Si2D C51D C52D C54D 65.3(13)
